data_2023515
loop_
_publ_author_name
'Sangavi, Marimuthu'
'Mohana, Marimuthu'
'Butcher, Ray J.'
'McMillen, Colin D.'

_publ_section_title
;
 Crystal engineering of a 1:1 5-fluorocytosine--4-hydroxybenzaldehyde
 cocrystal: insights from X-ray crystallography and Hirshfeld analysis
;
_journal_coeditor_code OI2017
_journal_issue 6
_journal_name_full 'Acta Crystallographica Section E Crystallographic Communications'
_journal_paper_doi 10.1107/S2056989025004463
_journal_volume 81
_journal_year 2025
_chemical_formula_iupac 'C4 H4 F N3 O, C7 H6 O2'
_chemical_formula_moiety 'C4 H4 F N3 O, C7 H6 O2'
_chemical_formula_sum 'C11 H10 F N3 O3'
_chemical_formula_weight 251.22
_chemical_name_common
;
5-Fluorocytosine--4-hydroxybenzaldehyde (1/1)
;
_chemical_name_systematic
;
4-Amino-5-fluoro-1<i>H</i>-pyrimidin-2-one--4-hydroxybenzaldehyde (1/1)
;
_space_group_crystal_system monoclinic
_space_group_IT_number 14
_space_group_name_Hall '-P 2ybc'
_space_group_name_H-M_alt 'P 1 21/c 1'
_atom_sites_solution_hydrogens mixed
_atom_sites_solution_primary dual
_atom_sites_solution_secondary difmap
_audit_creation_method SHELXL-2019/3
_cell_angle_alpha 90
_cell_angle_beta 94.1860(10)
_cell_angle_gamma 90
_cell_formula_units_Z 4
_cell_length_a 4.21260(10)
_cell_length_b 9.66870(10)
_cell_length_c 26.8628(5)
_cell_measurement_reflns_used 18043
_cell_measurement_temperature 297(2)
_cell_measurement_theta_max 76.1460
_cell_measurement_theta_min 3.2930
_cell_volume 1091.21(3)
_computing_cell_refinement
;
CrysAlisPro 1.171.43.91a (Rigaku OD, 2023)
;
_computing_data_collection 'CrysAlisPro system (CCD 43.91a 64-bit (releas'
_computing_data_reduction
;
CrysAlisPro 1.171.43.91a (Rigaku OD, 2023)
;
_computing_molecular_graphics
;
PLATON (Spek, 2020), Mercury (Macrae <i>et al.</i>, 2020)
and <i>POVRay</i> (Cason, 2004)
;
_computing_publication_material
;
PublCIF v1.9.21_c (Westrip, 2010)
;
_computing_structure_refinement
;
<i>SHELXL2019/2</i> (Sheldrick, 2015b)
;
_computing_structure_solution
;
<i>SHELXT</i> (Sheldrick, 2015a)
;
_diffrn_ambient_temperature 297(2)
_diffrn_detector_area_resol_mean 10.0000
_diffrn_measured_fraction_theta_full 0.995
_diffrn_measured_fraction_theta_max 0.982
_diffrn_measurement_device_type 'XtaLAB Synergy, Dualflex, HyPix'
_diffrn_measurement_method '\w scans'
_diffrn_radiation_type CuK\a
_diffrn_radiation_wavelength 1.54184
_diffrn_reflns_av_R_equivalents 0.0194
_diffrn_reflns_av_unetI/netI 0.0096
_diffrn_reflns_limit_h_max 5
_diffrn_reflns_limit_h_min -3
_diffrn_reflns_limit_k_max 12
_diffrn_reflns_limit_k_min -12
_diffrn_reflns_limit_l_max 33
_diffrn_reflns_limit_l_min -33
_diffrn_reflns_number 19824
_diffrn_reflns_theta_full 67.684
_diffrn_reflns_theta_max 76.159
_diffrn_reflns_theta_min 3.299
_diffrn_source 'micro-focus sealed X-ray tube'
_exptl_absorpt_coefficient_mu 1.072
_exptl_absorpt_correction_T_max 0.840
_exptl_absorpt_correction_T_min 0.782
_exptl_absorpt_correction_type analytical
_exptl_absorpt_process_details
;
(CrysAlisPro; Rigaku OD, 2023)
;
_exptl_crystal_colour colorless
_exptl_crystal_density_diffrn 1.529
_exptl_crystal_description block
_exptl_crystal_F_000 520
_exptl_crystal_size_max 0.266
_exptl_crystal_size_mid 0.205
_exptl_crystal_size_min 0.170
_refine_diff_density_max 0.195
_refine_diff_density_min -0.189
_refine_ls_extinction_coef 0.0088(13)
_refine_ls_extinction_expression Fc^*^=kFc[1+0.001xFc^2^\l^3^/sin(2\q)]^-1/4^
_refine_ls_extinction_method
;
<i>SHELXL2019/2</i> (Sheldrick, 2015b)
;
_refine_ls_goodness_of_fit_ref 1.041
_refine_ls_hydrogen_treatment mixed
_refine_ls_matrix_type full
_refine_ls_number_parameters 180
_refine_ls_number_reflns 2243
_refine_ls_number_restraints 4
_refine_ls_restrained_S_all 1.044
_refine_ls_R_factor_all 0.0354
_refine_ls_R_factor_gt 0.0342
_refine_ls_shift/su_max 0.001
_refine_ls_shift/su_mean 0.000
_refine_ls_structure_factor_coef Fsqd
_refine_ls_weighting_details 'w=1/[\s^2^(Fo^2^)+(0.0563P)^2^+0.2241P] where P=(Fo^2^+2Fc^2^)/3'
_refine_ls_weighting_scheme calc
_refine_ls_wR_factor_gt 0.0998
_refine_ls_wR_factor_ref 0.1010
_reflns_number_gt 2127
_reflns_number_total 2243
_reflns_threshold_expression 'I > 2\s(I)'
_cod_data_source_file oi2017.cif
_cod_data_source_block I
_cod_original_sg_symbol_H-M 'P 21/c'
_cod_database_code 2023515
_shelx_space_group_comment
;
The symmetry employed for this shelxl refinement is uniquely defined
by the following loop, which should always be used as a source of
symmetry information in preference to the above space-group names.
They are only intended as comments.
;

loop_
_space_group_symop_operation_xyz
'x, y, z'
'-x, y+1/2, -z+1/2'
'-x, -y, -z'
'x, -y-1/2, z-1/2'

loop_
_atom_site_type_symbol
_atom_site_label
_atom_site_fract_x
_atom_site_fract_y
_atom_site_fract_z
_atom_site_U_iso_or_equiv
_atom_site_adp_type
_atom_site_calc_flag
_atom_site_occupancy
_atom_site_disorder_assembly
_atom_site_disorder_group
F F1A 0.6004(2) 0.39753(7) 0.63425(3) 0.0557(2) Uani d 1 . .
O O1A -0.1067(2) 0.40145(8) 0.79019(3) 0.0439(2) Uani d 1 . .
N N1A 0.1299(2) 0.27556(9) 0.73165(3) 0.0331(2) Uani d 1 . .
N N2A 0.1501(2) 0.51932(9) 0.73260(3) 0.0344(2) Uani d 1 . .
H H1 0.076(3) 0.5966(14) 0.7444(6) 0.050(4) Uiso d 1 . .
N N3A 0.3795(3) 0.15570(10) 0.67141(4) 0.0401(3) Uani d 1 . .
H H1CC 0.492(3) 0.1523(16) 0.6446(5) 0.049(4) Uiso d 1 . .
H H1A 0.294(3) 0.0798(14) 0.6845(5) 0.045(4) Uiso d 1 . .
C C1A 0.4154(3) 0.40215(11) 0.67318(4) 0.0351(3) Uani d 1 . .
C C2A 0.3072(2) 0.27452(11) 0.69223(4) 0.0313(2) Uani d 1 . .
C C3A 0.0531(2) 0.39737(10) 0.75270(4) 0.0323(2) Uani d 1 . .
C C4A 0.3331(3) 0.52236(11) 0.69305(4) 0.0356(3) Uani d 1 . .
H H4A 0.399417 0.605918 0.680151 0.043 Uiso calc 1 . .
O O1B 1.1638(2) 0.27251(10) 0.35919(3) 0.0520(3) Uani d 1 . .
H H1B 1.074(4) 0.2080(18) 0.3414(7) 0.076(5) Uiso d 1 . .
O O2B 0.6793(3) 0.13585(11) 0.57435(3) 0.0605(3) Uani d 1 . .
C C1B 1.0816(3) 0.25581(12) 0.40653(4) 0.0383(3) Uani d 1 . .
C C2B 0.8831(3) 0.14938(12) 0.42006(4) 0.0421(3) Uani d 1 . .
H H2B 0.798860 0.087622 0.396053 0.050 Uiso calc 1 . .
C C3B 0.8117(3) 0.13552(13) 0.46892(4) 0.0450(3) Uani d 1 . .
H H3B 0.677170 0.064757 0.477749 0.054 Uiso calc 1 . .
C C4B 0.9386(3) 0.22637(12) 0.50533(4) 0.0401(3) Uani d 1 . .
C C5B 1.1361(3) 0.33238(13) 0.49140(4) 0.0440(3) Uani d 1 . .
H H5B 1.222274 0.393527 0.515464 0.053 Uiso calc 1 . .
C C6B 1.2064(3) 0.34827(13) 0.44238(5) 0.0471(3) Uani d 1 . .
H H6B 1.336473 0.420430 0.433386 0.056 Uiso calc 1 . .
C C7B 0.8656(3) 0.21566(14) 0.55746(4) 0.0474(3) Uani d 1 . .
H H7B 0.972343 0.275878 0.579901 0.057 Uiso calc 1 . .

loop_
_atom_site_aniso_label
_atom_site_aniso_U_11
_atom_site_aniso_U_22
_atom_site_aniso_U_33
_atom_site_aniso_U_12
_atom_site_aniso_U_13
_atom_site_aniso_U_23
F1A 0.0776(5) 0.0414(4) 0.0534(5) -0.0025(3) 0.0416(4) 0.0020(3)
O1A 0.0648(5) 0.0344(4) 0.0352(4) 0.0058(4) 0.0229(4) 0.0028(3)
N1A 0.0453(5) 0.0265(4) 0.0287(4) -0.0013(3) 0.0106(4) 0.0013(3)
N2A 0.0456(5) 0.0250(4) 0.0338(5) 0.0007(3) 0.0103(4) -0.0009(3)
N3A 0.0588(6) 0.0295(5) 0.0341(5) -0.0013(4) 0.0177(4) -0.0018(4)
C1A 0.0421(6) 0.0337(6) 0.0310(5) -0.0024(4) 0.0131(4) 0.0025(4)
C2A 0.0383(5) 0.0296(5) 0.0265(5) -0.0006(4) 0.0053(4) 0.0009(4)
C3A 0.0416(5) 0.0285(5) 0.0274(5) 0.0006(4) 0.0065(4) 0.0018(4)
C4A 0.0423(6) 0.0290(5) 0.0364(5) -0.0035(4) 0.0096(4) 0.0047(4)
O1B 0.0734(6) 0.0513(5) 0.0327(4) -0.0134(4) 0.0137(4) 0.0001(4)
O2B 0.0838(7) 0.0605(6) 0.0404(5) 0.0017(5) 0.0255(5) 0.0006(4)
C1B 0.0477(6) 0.0370(5) 0.0311(5) 0.0040(4) 0.0082(4) 0.0018(4)
C2B 0.0536(7) 0.0389(6) 0.0343(6) -0.0031(5) 0.0075(5) -0.0055(4)
C3B 0.0549(7) 0.0419(6) 0.0397(6) -0.0053(5) 0.0140(5) -0.0004(5)
C4B 0.0464(6) 0.0422(6) 0.0324(5) 0.0101(5) 0.0080(4) -0.0005(4)
C5B 0.0528(7) 0.0425(6) 0.0367(6) 0.0017(5) 0.0026(5) -0.0072(5)
C6B 0.0595(7) 0.0406(6) 0.0418(6) -0.0090(5) 0.0083(5) -0.0015(5)
C7B 0.0569(7) 0.0521(7) 0.0342(6) 0.0110(6) 0.0102(5) -0.0031(5)

loop_
_atom_type_symbol
_atom_type_description
_atom_type_scat_dispersion_real
_atom_type_scat_dispersion_imag
_atom_type_scat_source
C C 0.0181 0.0091 'International Tables Vol C Tables 4.2.6.8 and 6.1.1.4'
H H 0.0000 0.0000 'International Tables Vol C Tables 4.2.6.8 and 6.1.1.4'
F F 0.0727 0.0534 'International Tables Vol C Tables 4.2.6.8 and 6.1.1.4'
N N 0.0311 0.0180 'International Tables Vol C Tables 4.2.6.8 and 6.1.1.4'
O O 0.0492 0.0322 'International Tables Vol C Tables 4.2.6.8 and 6.1.1.4'

loop_
_geom_angle_atom_site_label_1
_geom_angle_atom_site_label_2
_geom_angle_atom_site_label_3
_geom_angle_site_symmetry_1
_geom_angle_site_symmetry_3
_geom_angle
_geom_angle_publ_flag
C2A N1A C3A . . 120.00(8) ?
C4A N2A C3A . . 121.95(9) ?
C4A N2A H1 . . 120.1(10) ?
C3A N2A H1 . . 117.8(10) ?
C2A N3A H1CC . . 121.8(10) ?
C2A N3A H1A . . 115.6(9) ?
H1CC N3A H1A . . 122.4(14) ?
C4A C1A F1A . . 121.33(9) ?
C4A C1A C2A . . 120.77(10) ?
F1A C1A C2A . . 117.90(9) ?
N3A C2A N1A . . 119.97(9) ?
N3A C2A C1A . . 120.74(9) ?
N1A C2A C1A . . 119.29(9) ?
O1A C3A N1A . . 121.43(9) ?
O1A C3A N2A . . 118.86(9) ?
N1A C3A N2A . . 119.71(9) ?
C1A C4A N2A . . 118.21(9) ?
C1A C4A H4A . . 120.9 ?
N2A C4A H4A . . 120.9 ?
C1B O1B H1B . . 107.7(13) ?
O1B C1B C6B . . 117.73(11) ?
O1B C1B C2B . . 122.30(10) ?
C6B C1B C2B . . 119.97(10) ?
C3B C2B C1B . . 119.96(11) ?
C3B C2B H2B . . 120.0 ?
C1B C2B H2B . . 120.0 ?
C2B C3B C4B . . 120.64(11) ?
C2B C3B H3B . . 119.7 ?
C4B C3B H3B . . 119.7 ?
C5B C4B C3B . . 118.92(10) ?
C5B C4B C7B . . 118.91(11) ?
C3B C4B C7B . . 122.16(11) ?
C6B C5B C4B . . 120.93(11) ?
C6B C5B H5B . . 119.5 ?
C4B C5B H5B . . 119.5 ?
C5B C6B C1B . . 119.58(11) ?
C5B C6B H6B . . 120.2 ?
C1B C6B H6B . . 120.2 ?
O2B C7B C4B . . 126.30(12) ?
O2B C7B H7B . . 116.9 ?
C4B C7B H7B . . 116.9 ?

loop_
_geom_bond_atom_site_label_1
_geom_bond_atom_site_label_2
_geom_bond_site_symmetry_2
_geom_bond_distance
_geom_bond_publ_flag
F1A C1A . 1.3498(12) ?
O1A C3A . 1.2521(13) ?
N1A C2A . 1.3397(13) ?
N1A C3A . 1.3558(13) ?
N2A C4A . 1.3578(14) ?
N2A C3A . 1.3715(13) ?
N2A H1 . 0.877(13) ?
N3A C2A . 1.3231(14) ?
N3A H1CC . 0.891(13) ?
N3A H1A . 0.900(12) ?
C1A C4A . 1.3353(15) ?
C1A C2A . 1.4235(14) ?
C4A H4A . 0.9300 ?
O1B C1B . 1.3520(13) ?
O1B H1B . 0.857(15) ?
O2B C7B . 1.2122(17) ?
C1B C6B . 1.3889(17) ?
C1B C2B . 1.3907(16) ?
C2B C3B . 1.3746(16) ?
C2B H2B . 0.9300 ?
C3B C4B . 1.3920(17) ?
C3B H3B . 0.9300 ?
C4B C5B . 1.3887(18) ?
C4B C7B . 1.4594(15) ?
C5B C6B . 1.3791(17) ?
C5B H5B . 0.9300 ?
C6B H6B . 0.9300 ?
C7B H7B . 0.9300 ?

loop_
_geom_hbond_atom_site_label_D
_geom_hbond_atom_site_label_H
_geom_hbond_atom_site_label_A
_geom_hbond_site_symmetry_A
_geom_hbond_distance_DH
_geom_hbond_distance_HA
_geom_hbond_distance_DA
_geom_hbond_angle_DHA
_geom_hbond_publ_flag
N2A H1 N1A 2_556 0.877(13) 2.060(13) 2.9354(12) 175.3(14) yes
N3A H1CC O2B . 0.891(13) 2.104(13) 2.9848(13) 169.9(13) yes
N3A H1A O1A 2_546 0.900(12) 2.035(13) 2.9328(12) 176.1(13) yes
C4A H4A O1B 3_766 0.93 2.48 3.2905(14) 145.3 yes
O1B H1B O1A 4_665 0.857(15) 1.854(15) 2.6934(13) 165.9(19) yes
C6B H6B F1A 3_766 0.93 2.56 3.3446(14) 142.6 yes
C7B H7B F1A . 0.93 2.51 2.9886(14) 112.2 yes

loop_
_geom_torsion_atom_site_label_1
_geom_torsion_atom_site_label_2
_geom_torsion_atom_site_label_3
_geom_torsion_atom_site_label_4
_geom_torsion_site_symmetry_1
_geom_torsion_site_symmetry_2
_geom_torsion_site_symmetry_3
_geom_torsion_site_symmetry_4
_geom_torsion
_geom_torsion_publ_flag
C3A N1A C2A N3A . . . . -179.36(10) ?
C3A N1A C2A C1A . . . . 0.55(16) ?
C4A C1A C2A N3A . . . . 177.61(11) ?
F1A C1A C2A N3A . . . . -1.78(16) ?
C4A C1A C2A N1A . . . . -2.30(17) ?
F1A C1A C2A N1A . . . . 178.31(9) ?
C2A N1A C3A O1A . . . . -178.50(10) ?
C2A N1A C3A N2A . . . . 1.84(16) ?
C4A N2A C3A O1A . . . . 177.67(10) ?
C4A N2A C3A N1A . . . . -2.66(16) ?
F1A C1A C4A N2A . . . . -179.10(9) ?
C2A C1A C4A N2A . . . . 1.53(17) ?
C3A N2A C4A C1A . . . . 0.92(17) ?
O1B C1B C2B C3B . . . . 178.79(11) ?
C6B C1B C2B C3B . . . . -0.23(19) ?
C1B C2B C3B C4B . . . . -0.64(19) ?
C2B C3B C4B C5B . . . . 0.72(18) ?
C2B C3B C4B C7B . . . . 179.39(11) ?
C3B C4B C5B C6B . . . . 0.07(18) ?
C7B C4B C5B C6B . . . . -178.65(11) ?
C4B C5B C6B C1B . . . . -0.9(2) ?
O1B C1B C6B C5B . . . . -178.06(11) ?
C2B C1B C6B C5B . . . . 1.01(19) ?
C5B C4B C7B O2B . . . . 173.98(12) ?
C3B C4B C7B O2B . . . . -4.7(2) ?
